data_4117329
loop_
_publ_author_name
'Djamaladdin G. Musaev'
'Alexey Kaledin'
'Bing-Feng Shi'
'Jin-Quan Yu'

_publ_section_title
;
 Key Mechanistic Features of Enantioselective C-H Bond Activation
 Reactions Catalyzed by [(Chiral Mono-N-Protected Amino Acid)-Pd(II)]
 Complexes
;
_journal_name_full 'Journal of the American Chemical Society'
_journal_page_first 1690
_journal_page_last 1698
_journal_paper_doi 10.1021/ja208661v
_journal_volume 134
_journal_year 2012
_chemical_absolute_configuration ad
_chemical_formula_sum 'C24 H27 Cl0 N'
_chemical_formula_weight 329.47
_chemical_name_common 3-41
_chemical_name_systematic
;
 ?
;
_space_group.centring_type P

_space_group_IT_number 4
_space_group.IT_number 4

_symmetry_cell_setting monoclinic
_symmetry_space_group_name_Hall 'P 2yb'
_symmetry_space_group_name_H-M 'P 1 21 1'
_atom_sites_solution_hydrogens geom
_atom_sites_solution_primary direct
_atom_sites_solution_secondary difmap
_audit_creation_method SHELXL-97
_cell_angle_alpha 90.00
_cell_angle_beta 113.995(5)
_cell_angle_gamma 90.00
_cell_formula_units_Z 2
_cell_length_a 8.8002(12)
_cell_length_b 13.2695(19)
_cell_length_c 8.9052(13)
_cell_measurement_reflns_used 4260
_cell_measurement_temperature 100(2)
_cell_measurement_theta_max 68.34
_cell_measurement_theta_min 30.99
_cell_volume 950.0(2)
_computing_cell_refinement 'Bruker SMART'
_computing_data_collection 'Bruker SMART'
_computing_data_reduction 'Bruker SAINT'
_computing_molecular_graphics ORTEP-32
_computing_publication_material WinGX
_computing_structure_refinement SHELXL-97
_computing_structure_solution SIR-2004
_diffrn_ambient_temperature 100(2)
_diffrn_measured_fraction_theta_full 0.977
_diffrn_measured_fraction_theta_max 0.982
_diffrn_measurement_device_type 'CCD area detector'
_diffrn_measurement_method 'phi and omega scans'
_diffrn_radiation_monochromator graphite
_diffrn_radiation_source 'fine-focus sealed tube'
_diffrn_radiation_type CuK\a
_diffrn_radiation_wavelength 1.54178
_diffrn_reflns_av_R_equivalents 0.0273
_diffrn_reflns_av_sigmaI/netI 0.0364
_diffrn_reflns_limit_h_max 10
_diffrn_reflns_limit_h_min -10
_diffrn_reflns_limit_k_max 15
_diffrn_reflns_limit_k_min -15
_diffrn_reflns_limit_l_max 10
_diffrn_reflns_limit_l_min -8
_diffrn_reflns_number 5591
_diffrn_reflns_theta_full 67.00
_diffrn_reflns_theta_max 68.33
_diffrn_reflns_theta_min 30.99
_exptl_absorpt_coefficient_mu 0.494
_exptl_absorpt_correction_T_max 0.9295
_exptl_absorpt_correction_T_min 0.8740
_exptl_absorpt_correction_type multi-scan
_exptl_absorpt_process_details SADABS
_exptl_crystal_colour colorless
_exptl_crystal_density_diffrn 1.152
_exptl_crystal_description block
_exptl_crystal_F_000 356
_exptl_crystal_size_max 0.28
_exptl_crystal_size_mid 0.20
_exptl_crystal_size_min 0.15
_refine_diff_density_max 0.122
_refine_diff_density_min -0.090
_refine_diff_density_rms 0.022
_refine_ls_abs_structure_details 'Flack H D (1983), Acta Cryst. A39, 876-881'
_refine_ls_abs_structure_Flack 0.1(6)
_refine_ls_extinction_method none
_refine_ls_goodness_of_fit_ref 1.080
_refine_ls_hydrogen_treatment constr
_refine_ls_matrix_type full
_refine_ls_number_parameters 229
_refine_ls_number_reflns 2251
_refine_ls_number_restraints 1
_refine_ls_restrained_S_all 1.079
_refine_ls_R_factor_all 0.0322
_refine_ls_R_factor_gt 0.0307
_refine_ls_shift/su_max 0.005
_refine_ls_shift/su_mean 0.000
_refine_ls_structure_factor_coef Fsqd
_refine_ls_weighting_details 'calc w=1/[\s^2^(Fo^2^)+(0.0398P)^2^+0.0668P] where P=(Fo^2^+2Fc^2^)/3'
_refine_ls_weighting_scheme calc
_refine_ls_wR_factor_gt 0.0744
_refine_ls_wR_factor_ref 0.0756
_reflns_number_gt 2181
_reflns_number_total 2251
_reflns_threshold_expression >2sigma(I)
_cod_data_source_file ja208661v_si_003.cif
_cod_data_source_block jqy02
_cod_depositor_comments
;
The following automatic conversions were performed:

'_space_group.centring_type' value 'primitive' was replaced with the
value 'P' as specified in the replacement file
'/home/antanas/src/cod-tools/trunk/data/replacement-values/replacement_values.lst'.

Automatic conversion script
Id: cif_fix_values 5642 2017-10-24 12:04:52Z antanas 
;
_cod_database_code 4117329

loop_
_symmetry_equiv_pos_as_xyz
'x, y, z'
'-x, y+1/2, -z'

loop_
_atom_site_label
_atom_site_type_symbol
_atom_site_fract_x
_atom_site_fract_y
_atom_site_fract_z
_atom_site_U_iso_or_equiv
_atom_site_adp_type
_atom_site_occupancy
_atom_site_symmetry_multiplicity
_atom_site_calc_flag
_atom_site_refinement_flags
C1 C 0.71375(16) 0.52594(10) 1.09019(16) 0.0177(3) Uani 1 1 d .
H1 H 0.7016 0.4642 1.0219 0.021 Uiso 1 1 calc R
C2 C 0.54804(17) 0.53716(10) 1.10611(17) 0.0179(3) Uani 1 1 d .
C3 C 0.53394(18) 0.52988(11) 1.25500(18) 0.0213(3) Uani 1 1 d .
H3 H 0.6288 0.5156 1.3531 0.026 Uiso 1 1 calc R
C4 C 0.3794(2) 0.54368(11) 1.25879(19) 0.0246(3) Uani 1 1 d .
H4 H 0.3670 0.5386 1.3597 0.029 Uiso 1 1 calc R
C5 C 0.24348(17) 0.56486(11) 1.1148(2) 0.0240(3) Uani 1 1 d .
H5 H 0.1371 0.5771 1.1148 0.029 Uiso 1 1 calc R
C6 C 0.26743(17) 0.56770(12) 0.96982(18) 0.0232(3) Uani 1 1 d .
H6 H 0.1739 0.5806 0.8699 0.028 Uiso 1 1 calc R
C7 C 0.86152(17) 0.50506(11) 1.25263(17) 0.0187(3) Uani 1 1 d .
C8 C 0.97533(17) 0.58065(11) 1.33572(17) 0.0220(3) Uani 1 1 d .
H8 H 0.9604 0.6465 1.2902 0.026 Uiso 1 1 calc R
C9 C 1.10996(19) 0.56153(14) 1.48364(19) 0.0273(4) Uani 1 1 d .
H9 H 1.1858 0.6139 1.5385 0.033 Uiso 1 1 calc R
C10 C 1.1328(2) 0.46515(16) 1.55069(19) 0.0305(4) Uani 1 1 d .
H10 H 1.2236 0.4514 1.6523 0.037 Uiso 1 1 calc R
C11 C 1.0221(2) 0.38955(13) 1.46811(19) 0.0287(4) Uani 1 1 d .
H11 H 1.0389 0.3237 1.5137 0.034 Uiso 1 1 calc R
C12 C 0.88593(19) 0.40748(11) 1.31923(18) 0.0226(3) Uani 1 1 d .
C13 C 0.7720(2) 0.32169(12) 1.2319(2) 0.0293(4) Uani 1 1 d .
H13A H 0.7781 0.3098 1.1259 0.044 Uiso 1 1 calc R
H13B H 0.6576 0.3388 1.2137 0.044 Uiso 1 1 calc R
H13C H 0.8064 0.2607 1.2994 0.044 Uiso 1 1 calc R
C14 C 0.74617(16) 0.61216(11) 0.99275(17) 0.0196(3) Uani 1 1 d .
C15 C 0.72002(17) 0.71443(12) 1.02089(19) 0.0235(4) Uani 1 1 d .
C16 C 0.7603(2) 0.78920(13) 0.9333(2) 0.0311(4) Uani 1 1 d .
H16 H 0.7455 0.8579 0.9540 0.037 Uiso 1 1 calc R
C17 C 0.8213(2) 0.76542(14) 0.8167(2) 0.0335(4) Uani 1 1 d .
H17 H 0.8473 0.8174 0.7576 0.040 Uiso 1 1 calc R
C18 C 0.84412(18) 0.66516(15) 0.7867(2) 0.0293(4) Uani 1 1 d .
H18 H 0.8846 0.6488 0.7057 0.035 Uiso 1 1 calc R
C19 C 0.80825(16) 0.58773(12) 0.87409(17) 0.0220(3) Uani 1 1 d .
C20 C 0.6507(2) 0.74851(11) 1.1421(2) 0.0283(4) Uani 1 1 d .
H20A H 0.5320 0.7320 1.0995 0.042 Uiso 1 1 calc R
H20B H 0.6653 0.8215 1.1582 0.042 Uiso 1 1 calc R
H20C H 0.7097 0.7141 1.2473 0.042 Uiso 1 1 calc R
C21 C 0.83386(17) 0.48014(12) 0.83321(18) 0.0240(3) Uani 1 1 d .
H21A H 0.8769 0.4398 0.9356 0.029 Uiso 1 1 calc R
H21B H 0.9186 0.4789 0.7866 0.029 Uiso 1 1 calc R
C22 C 0.67276(19) 0.43173(13) 0.71004(18) 0.0257(4) Uani 1 1 d .
H22A H 0.5897 0.4304 0.7587 0.031 Uiso 1 1 calc R
H22B H 0.6272 0.4738 0.6097 0.031 Uiso 1 1 calc R
C23 C 0.6986(2) 0.32478(14) 0.6625(2) 0.0323(4) Uani 1 1 d .
H23A H 0.7333 0.2809 0.7607 0.039 Uiso 1 1 calc R
H23B H 0.7891 0.3248 0.6234 0.039 Uiso 1 1 calc R
C24 C 0.5410(2) 0.28210(15) 0.5282(2) 0.0352(4) Uani 1 1 d .
H24A H 0.5040 0.3267 0.4322 0.053 Uiso 1 1 calc R
H24B H 0.4536 0.2772 0.5694 0.053 Uiso 1 1 calc R
H24C H 0.5642 0.2150 0.4967 0.053 Uiso 1 1 calc R
N1 N 0.41575(16) 0.55313(9) 0.96357(15) 0.0217(3) Uani 1 1 d .

loop_
_atom_site_aniso_label
_atom_site_aniso_U_11
_atom_site_aniso_U_22
_atom_site_aniso_U_33
_atom_site_aniso_U_23
_atom_site_aniso_U_13
_atom_site_aniso_U_12
C1 0.0186(6) 0.0183(6) 0.0179(6) 0.0013(5) 0.0091(5) 0.0013(5)
C2 0.0179(6) 0.0156(6) 0.0211(6) 0.0002(5) 0.0087(5) -0.0008(4)
C3 0.0202(6) 0.0232(6) 0.0203(6) 0.0016(5) 0.0080(5) 0.0007(5)
C4 0.0244(7) 0.0272(7) 0.0254(7) -0.0019(5) 0.0136(6) -0.0024(5)
C5 0.0185(6) 0.0221(6) 0.0332(8) -0.0025(5) 0.0124(5) -0.0005(5)
C6 0.0178(6) 0.0232(6) 0.0254(7) 0.0001(5) 0.0054(5) -0.0001(5)
C7 0.0167(6) 0.0243(7) 0.0179(6) 0.0000(5) 0.0098(5) 0.0031(5)
C8 0.0198(6) 0.0260(7) 0.0218(7) -0.0006(5) 0.0100(5) 0.0023(5)
C9 0.0214(6) 0.0378(8) 0.0221(7) -0.0064(6) 0.0081(5) 0.0017(6)
C10 0.0250(7) 0.0464(9) 0.0191(7) 0.0048(6) 0.0079(5) 0.0124(6)
C11 0.0290(7) 0.0352(8) 0.0245(7) 0.0097(6) 0.0137(6) 0.0120(6)
C12 0.0237(6) 0.0253(7) 0.0232(7) 0.0046(5) 0.0139(6) 0.0064(6)
C13 0.0334(8) 0.0208(7) 0.0357(8) 0.0051(6) 0.0162(6) 0.0027(6)
C14 0.0145(5) 0.0225(7) 0.0196(6) 0.0032(5) 0.0048(4) -0.0012(5)
C15 0.0199(6) 0.0221(7) 0.0267(7) 0.0048(5) 0.0076(5) 0.0000(5)
C16 0.0238(7) 0.0257(7) 0.0386(9) 0.0099(6) 0.0075(6) -0.0022(5)
C17 0.0228(6) 0.0380(9) 0.0380(9) 0.0199(7) 0.0104(6) -0.0001(6)
C18 0.0175(6) 0.0423(9) 0.0275(7) 0.0129(6) 0.0086(5) 0.0015(6)
C19 0.0144(5) 0.0310(8) 0.0190(6) 0.0056(5) 0.0051(5) 0.0006(5)
C20 0.0293(7) 0.0212(7) 0.0336(8) -0.0040(5) 0.0119(6) -0.0012(5)
C21 0.0180(6) 0.0346(8) 0.0211(7) 0.0006(6) 0.0096(5) 0.0018(5)
C22 0.0219(6) 0.0354(8) 0.0191(6) 0.0001(5) 0.0075(5) -0.0003(5)
C23 0.0315(8) 0.0336(8) 0.0303(8) -0.0008(6) 0.0110(7) 0.0005(6)
C24 0.0385(9) 0.0376(8) 0.0279(8) -0.0030(7) 0.0117(7) -0.0072(7)
N1 0.0197(6) 0.0218(6) 0.0224(6) 0.0002(4) 0.0071(4) -0.0014(4)

loop_
_atom_type_symbol
_atom_type_description
_atom_type_scat_dispersion_real
_atom_type_scat_dispersion_imag
_atom_type_scat_source
C C 0.0181 0.0091 'International Tables Vol C Tables 4.2.6.8 and 6.1.1.4'
H H 0.0000 0.0000 'International Tables Vol C Tables 4.2.6.8 and 6.1.1.4'
N N 0.0311 0.0180 'International Tables Vol C Tables 4.2.6.8 and 6.1.1.4'
Cl Cl 0.3639 0.7018 'International Tables Vol C Tables 4.2.6.8 and 6.1.1.4'

loop_
_geom_angle_atom_site_label_1
_geom_angle_atom_site_label_2
_geom_angle_atom_site_label_3
_geom_angle
C7 C1 C2 114.01(10)
C7 C1 C14 112.92(11)
C2 C1 C14 112.60(11)
C7 C1 H1 105.4
C2 C1 H1 105.4
C14 C1 H1 105.4
N1 C2 C3 122.31(13)
N1 C2 C1 114.83(12)
C3 C2 C1 122.85(12)
C2 C3 C4 119.01(13)
C2 C3 H3 120.5
C4 C3 H3 120.5
C5 C4 C3 119.48(13)
C5 C4 H4 120.3
C3 C4 H4 120.3
C4 C5 C6 117.83(13)
C4 C5 H5 121.1
C6 C5 H5 121.1
N1 C6 C5 123.46(13)
N1 C6 H6 118.3
C5 C6 H6 118.3
C8 C7 C12 118.99(13)
C8 C7 C1 121.48(12)
C12 C7 C1 119.52(12)
C9 C8 C7 121.43(14)
C9 C8 H8 119.3
C7 C8 H8 119.3
C8 C9 C10 119.55(15)
C8 C9 H9 120.2
C10 C9 H9 120.2
C11 C10 C9 119.40(14)
C11 C10 H10 120.3
C9 C10 H10 120.3
C10 C11 C12 121.80(15)
C10 C11 H11 119.1
C12 C11 H11 119.1
C11 C12 C7 118.82(14)
C11 C12 C13 119.59(14)
C7 C12 C13 121.56(14)
C12 C13 H13A 109.5
C12 C13 H13B 109.5
H13A C13 H13B 109.5
C12 C13 H13C 109.5
H13A C13 H13C 109.5
H13B C13 H13C 109.5
C19 C14 C15 119.56(13)
C19 C14 C1 118.10(13)
C15 C14 C1 122.33(13)
C16 C15 C14 119.11(15)
C16 C15 C20 117.11(15)
C14 C15 C20 123.77(13)
C17 C16 C15 121.44(17)
C17 C16 H16 119.3
C15 C16 H16 119.3
C16 C17 C18 119.56(15)
C16 C17 H17 120.2
C18 C17 H17 120.2
C17 C18 C19 120.88(16)
C17 C18 H18 119.6
C19 C18 H18 119.6
C18 C19 C14 119.43(15)
C18 C19 C21 117.99(14)
C14 C19 C21 122.56(12)
C15 C20 H20A 109.5
C15 C20 H20B 109.5
H20A C20 H20B 109.5
C15 C20 H20C 109.5
H20A C20 H20C 109.5
H20B C20 H20C 109.5
C19 C21 C22 112.45(12)
C19 C21 H21A 109.1
C22 C21 H21A 109.1
C19 C21 H21B 109.1
C22 C21 H21B 109.1
H21A C21 H21B 107.8
C23 C22 C21 112.89(13)
C23 C22 H22A 109.0
C21 C22 H22A 109.0
C23 C22 H22B 109.0
C21 C22 H22B 109.0
H22A C22 H22B 107.8
C22 C23 C24 111.88(15)
C22 C23 H23A 109.2
C24 C23 H23A 109.2
C22 C23 H23B 109.2
C24 C23 H23B 109.2
H23A C23 H23B 107.9
C23 C24 H24A 109.5
C23 C24 H24B 109.5
H24A C24 H24B 109.5
C23 C24 H24C 109.5
H24A C24 H24C 109.5
H24B C24 H24C 109.5
C6 N1 C2 117.80(12)

loop_
_geom_bond_atom_site_label_1
_geom_bond_atom_site_label_2
_geom_bond_distance
C1 C7 1.5266(17)
C1 C2 1.5288(17)
C1 C14 1.5312(18)
C1 H1 1.0000
C2 N1 1.3452(19)
C2 C3 1.384(2)
C3 C4 1.387(2)
C3 H3 0.9500
C4 C5 1.381(2)
C4 H4 0.9500
C5 C6 1.391(2)
C5 H5 0.9500
C6 N1 1.343(2)
C6 H6 0.9500
C7 C8 1.398(2)
C7 C12 1.404(2)
C8 C9 1.391(2)
C8 H8 0.9500
C9 C10 1.391(3)
C9 H9 0.9500
C10 C11 1.383(3)
C10 H10 0.9500
C11 C12 1.399(2)
C11 H11 0.9500
C12 C13 1.507(2)
C13 H13A 0.9800
C13 H13B 0.9800
C13 H13C 0.9800
C14 C19 1.411(2)
C14 C15 1.416(2)
C15 C16 1.394(2)
C15 C20 1.509(2)
C16 C17 1.385(3)
C16 H16 0.9500
C17 C18 1.388(3)
C17 H17 0.9500
C18 C19 1.401(2)
C18 H18 0.9500
C19 C21 1.513(2)
C20 H20A 0.9800
C20 H20B 0.9800
C20 H20C 0.9800
C21 C22 1.537(2)
C21 H21A 0.9900
C21 H21B 0.9900
C22 C23 1.524(2)
C22 H22A 0.9900
C22 H22B 0.9900
C23 C24 1.525(2)
C23 H23A 0.9900
C23 H23B 0.9900
C24 H24A 0.9800
C24 H24B 0.9800
C24 H24C 0.9800
